data_4346083
loop_
_publ_author_name
'Bolotin, Dmitrii S.'
'Demakova, Marina Ya'
'Novikov, Alexander S.'
'Avdontceva, Margarita S.'
'Kuznetsov, Maxim L.'
'Bokach, Nadezhda A.'
'Kukushkin, Vadim Yu'

_publ_section_title
;
 Bifunctional reactivity of amidoximes observed upon nucleophilic addition
 to metal-activated nitriles.
;
_journal_issue 8
_journal_name_full 'Inorganic chemistry'
_journal_page_first 4039
_journal_page_last 4046
_journal_paper_doi 10.1021/acs.inorgchem.5b00253
_journal_volume 54
_journal_year 2015
_chemical_formula_sum 'C21 H15 Cl3 N4 O Pt'
_chemical_formula_weight 640.81
_space_group_IT_number 14
_space_group_name_Hall '-P 2yn'
_space_group_name_H-M_alt 'P 1 21/n 1'
_symmetry_cell_setting monoclinic
_symmetry_space_group_name_H-M 'P 1 21/n 1'
_atom_sites_solution_hydrogens geom
_atom_sites_solution_primary direct
_atom_sites_solution_secondary difmap
_audit_creation_method SHELXL-97
_cell_angle_alpha 90.00
_cell_angle_beta 109.8883(18)
_cell_angle_gamma 90.00
_cell_formula_units_Z 4
_cell_length_a 12.6194(2)
_cell_length_b 12.97886(15)
_cell_length_c 13.7917(2)
_cell_measurement_reflns_used 21884
_cell_measurement_temperature 100(2)
_cell_measurement_theta_max 76.0690
_cell_measurement_theta_min 4.0700
_cell_volume 2124.15(6)
_computing_cell_refinement
;
CrysAlisPro, Agilent Technologies,
Version 1.171.36.20 (release 27-06-2012 CrysAlis171 .NET)
(compiled Jul 11 2012,15:38:31)
;
_computing_data_collection
;
CrysAlisPro, Agilent Technologies,
Version 1.171.36.20 (release 27-06-2012 CrysAlis171 .NET)
(compiled Jul 11 2012,15:38:31)
;
_computing_data_reduction
;
CrysAlisPro, Agilent Technologies,
Version 1.171.36.20 (release 27-06-2012 CrysAlis171 .NET)
(compiled Jul 11 2012,15:38:31)
;
_computing_publication_material
;
O. V. Dolomanov, L. J. Bourhis, R. J. Gildea, J. A. K. Howard and H. Puschmann,
OLEX2: a complete structure solution, refinement and analysis program.
J. Appl. Cryst. (2009). 42, 339-341.
;
_computing_structure_refinement 'SHELXL-97 (Sheldrick, 2008)'
_computing_structure_solution 'SHELXS-97 (Sheldrick, 2008)'
_diffrn_ambient_temperature 100(2)
_diffrn_detector_area_resol_mean 10.3929
_diffrn_measured_fraction_theta_full 0.997
_diffrn_measured_fraction_theta_max 0.997
_diffrn_measurement_device_type 'SuperNova, Dual, Cu at zero, Atlas'
_diffrn_measurement_method '\w scans'
_diffrn_radiation_monochromator mirror
_diffrn_radiation_source 'SuperNova (Cu) X-ray Source'
_diffrn_radiation_type CuK\a
_diffrn_radiation_wavelength 1.54184
_diffrn_reflns_av_R_equivalents 0.0941
_diffrn_reflns_av_sigmaI/netI 0.0358
_diffrn_reflns_limit_h_max 15
_diffrn_reflns_limit_h_min -15
_diffrn_reflns_limit_k_max 16
_diffrn_reflns_limit_k_min -16
_diffrn_reflns_limit_l_max 17
_diffrn_reflns_limit_l_min -16
_diffrn_reflns_number 51038
_diffrn_reflns_theta_full 72.50
_diffrn_reflns_theta_max 72.50
_diffrn_reflns_theta_min 4.11
_exptl_absorpt_coefficient_mu 16.009
_exptl_absorpt_correction_T_max 1.00000
_exptl_absorpt_correction_T_min 0.37996
_exptl_absorpt_correction_type multi-scan
_exptl_absorpt_process_details
;
CrysAlisPro, Agilent Technologies,
Version 1.171.36.32 (release 02-08-2013 CrysAlis171 .NET)
(compiled Aug  2 2013,16:46:58)
Empirical absorption correction using spherical harmonics,
 implemented in SCALE3 ABSPACK scaling algorithm.
;
_exptl_crystal_colour colorless
_exptl_crystal_density_diffrn 2.004
_exptl_crystal_density_method 'not measured'
_exptl_crystal_description prism
_exptl_crystal_F_000 1224
_exptl_crystal_size_max 0.15
_exptl_crystal_size_mid 0.12
_exptl_crystal_size_min 0.08
_refine_diff_density_max 1.733
_refine_diff_density_min -1.892
_refine_diff_density_rms 0.188
_refine_ls_extinction_method none
_refine_ls_goodness_of_fit_ref 1.051
_refine_ls_hydrogen_treatment mixed
_refine_ls_matrix_type full
_refine_ls_number_parameters 247
_refine_ls_number_reflns 4203
_refine_ls_number_restraints 0
_refine_ls_restrained_S_all 1.051
_refine_ls_R_factor_all 0.0451
_refine_ls_R_factor_gt 0.0400
_refine_ls_shift/su_max 0.001
_refine_ls_shift/su_mean 0.000
_refine_ls_structure_factor_coef Fsqd
_refine_ls_weighting_details 'calc w=1/[\s^2^(Fo^2^)+(0.0451P)^2^+6.0168P] where P=(Fo^2^+2Fc^2^)/3'
_refine_ls_weighting_scheme calc
_refine_ls_wR_factor_gt 0.0744
_refine_ls_wR_factor_ref 0.0781
_reflns_number_gt 3772
_reflns_number_total 4203
_reflns_threshold_expression >2sigma(I)
_cod_data_source_file ic5b00253_si_002.cif
_cod_data_source_block 12
_cod_original_cell_volume 2124.15(5)
_cod_original_sg_symbol_H-M P21/n
_cod_database_code 4346083

loop_
_symmetry_equiv_pos_as_xyz
'x, y, z'
'-x+1/2, y+1/2, -z+1/2'
'-x, -y, -z'
'x-1/2, -y-1/2, z-1/2'

loop_
_atom_site_label
_atom_site_type_symbol
_atom_site_fract_x
_atom_site_fract_y
_atom_site_fract_z
_atom_site_U_iso_or_equiv
_atom_site_adp_type
_atom_site_occupancy
_atom_site_symmetry_multiplicity
_atom_site_calc_flag
_atom_site_refinement_flags
Pt1 Pt 0.116749(14) 0.315656(12) 0.463847(14) 0.01093(8) Uani 1 1 d .
Cl1 Cl -0.06119(9) 0.38155(8) 0.42940(9) 0.0197(2) Uani 1 1 d .
Cl3 Cl 0.34373(10) 0.25426(9) 0.22123(10) 0.0256(3) Uani 1 1 d .
O1 O 0.2694(3) 0.1933(2) 0.4020(2) 0.0136(4) Uani 1 1 d .
N1 N 0.0824(3) 0.2350(3) 0.3326(3) 0.0136(4) Uani 1 1 d .
H1 H 0.0162 0.2307 0.2870 0.016 Uiso 1 1 calc R
N2 N 0.1780(3) 0.3850(3) 0.5992(3) 0.0148(8) Uani 1 1 d .
H2 H 0.1355 0.4287 0.6154 0.018 Uiso 1 1 calc R
C1 C 0.1692(4) 0.1907(3) 0.3240(4) 0.0136(4) Uani 1 1 d .
N4 N 0.2627(3) 0.2559(3) 0.4864(3) 0.0137(7) Uani 1 1 d .
C21 C 0.0991(4) 0.0487(4) 0.2014(4) 0.0191(9) Uani 1 1 d .
H21 H 0.0475 0.0345 0.2343 0.023 Uiso 1 1 calc R
C2 C 0.2789(4) 0.3690(3) 0.6659(4) 0.0146(9) Uani 1 1 d .
C20 C 0.1004(4) -0.0114(4) 0.1189(4) 0.0240(10) Uani 1 1 d .
H20 H 0.0505 -0.0662 0.0971 0.029 Uiso 1 1 calc R
C19 C 0.1769(4) 0.0105(4) 0.0687(4) 0.0250(11) Uani 1 1 d .
H19 H 0.1778 -0.0303 0.0136 0.030 Uiso 1 1 calc R
C17 C 0.2497(4) 0.1516(4) 0.1838(4) 0.0189(10) Uani 1 1 d .
C18 C 0.2516(4) 0.0924(4) 0.1000(4) 0.0218(10) Uani 1 1 d .
H18 H 0.3018 0.1074 0.0658 0.026 Uiso 1 1 calc R
C16 C 0.1741(4) 0.1303(4) 0.2356(4) 0.0158(9) Uani 1 1 d .
Cl2 Cl 0.34619(9) 0.60063(8) 0.67476(9) 0.0208(2) Uani 1 1 d .
N3 N 0.3596(3) 0.3043(3) 0.6567(3) 0.0146(8) Uani 1 1 d .
C4 C 0.4499(4) 0.1860(3) 0.5739(4) 0.0165(5) Uani 1 1 d .
C10 C 0.3112(4) 0.4236(4) 0.7670(4) 0.0163(9) Uani 1 1 d .
C5 C 0.5066(4) 0.2008(4) 0.5044(4) 0.0190(10) Uani 1 1 d .
H5 H 0.4834 0.2519 0.4544 0.023 Uiso 1 1 calc R
C11 C 0.3167(4) 0.3678(4) 0.8552(4) 0.0176(9) Uani 1 1 d .
H11 H 0.3026 0.2973 0.8500 0.021 Uiso 1 1 calc R
C3 C 0.3521(4) 0.2508(3) 0.5704(4) 0.0165(5) Uani 1 1 d .
C12 C 0.3428(4) 0.4155(4) 0.9500(4) 0.0227(10) Uani 1 1 d .
H12 H 0.3458 0.3774 1.0080 0.027 Uiso 1 1 calc R
C9 C 0.4850(4) 0.1093(3) 0.6489(4) 0.0165(5) Uani 1 1 d .
H9 H 0.4478 0.0999 0.6960 0.020 Uiso 1 1 calc R
C6 C 0.5982(4) 0.1388(4) 0.5101(4) 0.0256(11) Uani 1 1 d .
H6 H 0.6370 0.1489 0.4643 0.031 Uiso 1 1 calc R
C14 C 0.3629(4) 0.5777(4) 0.8738(4) 0.0222(10) Uani 1 1 d .
H14 H 0.3786 0.6479 0.8799 0.027 Uiso 1 1 calc R
C13 C 0.3645(4) 0.5207(4) 0.9585(4) 0.0236(11) Uani 1 1 d .
H13 H 0.3802 0.5530 1.0221 0.028 Uiso 1 1 calc R
C15 C 0.3375(4) 0.5288(4) 0.7789(4) 0.0181(9) Uani 1 1 d .
C8 C 0.5758(4) 0.0471(4) 0.6527(5) 0.0283(12) Uani 1 1 d .
H8 H 0.5991 -0.0049 0.7019 0.034 Uiso 1 1 calc R
C7 C 0.6316(4) 0.0626(4) 0.5829(5) 0.0288(12) Uani 1 1 d .
H7 H 0.6924 0.0208 0.5856 0.035 Uiso 1 1 calc R

loop_
_atom_site_aniso_label
_atom_site_aniso_U_11
_atom_site_aniso_U_22
_atom_site_aniso_U_33
_atom_site_aniso_U_23
_atom_site_aniso_U_13
_atom_site_aniso_U_12
Pt1 0.00906(11) 0.01314(11) 0.00932(13) -0.00060(6) 0.00150(8) 0.00147(6)
Cl1 0.0109(5) 0.0219(5) 0.0231(6) -0.0039(4) 0.0017(4) 0.0044(4)
Cl3 0.0251(6) 0.0330(6) 0.0187(7) 0.0006(5) 0.0074(5) -0.0075(5)
O1 0.0140(10) 0.0183(10) 0.0062(11) 0.0000(8) 0.0003(8) 0.0023(7)
N1 0.0140(10) 0.0183(10) 0.0062(11) 0.0000(8) 0.0003(8) 0.0023(7)
N2 0.0124(17) 0.0154(17) 0.016(2) -0.0013(15) 0.0037(16) 0.0018(13)
C1 0.0140(10) 0.0183(10) 0.0062(11) 0.0000(8) 0.0003(8) 0.0023(7)
N4 0.0128(17) 0.0182(17) 0.008(2) -0.0035(14) 0.0007(15) 0.0017(14)
C21 0.020(2) 0.021(2) 0.013(3) -0.0003(18) 0.0016(19) 0.0038(18)
C2 0.013(2) 0.017(2) 0.015(3) 0.0023(17) 0.0061(19) 0.0010(16)
C20 0.027(3) 0.022(2) 0.020(3) -0.005(2) 0.004(2) 0.000(2)
C19 0.031(3) 0.027(2) 0.017(3) -0.002(2) 0.007(2) 0.012(2)
C17 0.018(2) 0.021(2) 0.016(3) 0.0015(18) 0.003(2) 0.0038(18)
C18 0.020(2) 0.031(2) 0.014(3) 0.003(2) 0.005(2) 0.0096(19)
C16 0.015(2) 0.022(2) 0.008(2) 0.0012(17) 0.0000(18) 0.0054(17)
Cl2 0.0202(5) 0.0188(5) 0.0215(6) 0.0016(4) 0.0046(5) 0.0008(4)
N3 0.0146(18) 0.0156(17) 0.012(2) -0.0040(14) 0.0034(16) 0.0019(14)
C4 0.0142(12) 0.0174(12) 0.0144(15) -0.0030(10) 0.0004(11) 0.0013(10)
C10 0.0108(19) 0.022(2) 0.016(3) -0.0025(18) 0.0044(19) 0.0013(16)
C5 0.012(2) 0.026(2) 0.015(3) -0.0036(19) -0.0005(19) 0.0042(18)
C11 0.014(2) 0.024(2) 0.014(3) -0.0042(18) 0.0041(19) -0.0030(17)
C3 0.0142(12) 0.0174(12) 0.0144(15) -0.0030(10) 0.0004(11) 0.0013(10)
C12 0.015(2) 0.036(3) 0.018(3) 0.000(2) 0.006(2) -0.0001(19)
C9 0.0142(12) 0.0174(12) 0.0144(15) -0.0030(10) 0.0004(11) 0.0013(10)
C6 0.011(2) 0.036(3) 0.027(3) -0.009(2) 0.003(2) 0.004(2)
C14 0.018(2) 0.023(2) 0.023(3) -0.009(2) 0.005(2) 0.0000(18)
C13 0.021(2) 0.030(3) 0.017(3) -0.014(2) 0.004(2) 0.0007(19)
C15 0.015(2) 0.022(2) 0.018(3) -0.0008(18) 0.0060(19) 0.0034(17)
C8 0.024(3) 0.022(2) 0.029(3) 0.000(2) -0.004(2) 0.010(2)
C7 0.018(2) 0.032(3) 0.030(3) -0.008(2) 0.000(2) 0.013(2)

loop_
_atom_type_symbol
_atom_type_description
_atom_type_scat_dispersion_real
_atom_type_scat_dispersion_imag
_atom_type_scat_source
C C 0.0181 0.0091 'International Tables Vol C Tables 4.2.6.8 and 6.1.1.4'
H H 0.0000 0.0000 'International Tables Vol C Tables 4.2.6.8 and 6.1.1.4'
N N 0.0311 0.0180 'International Tables Vol C Tables 4.2.6.8 and 6.1.1.4'
O O 0.0492 0.0322 'International Tables Vol C Tables 4.2.6.8 and 6.1.1.4'
Cl Cl 0.3639 0.7018 'International Tables Vol C Tables 4.2.6.8 and 6.1.1.4'
Pt Pt -4.5932 6.9264 'International Tables Vol C Tables 4.2.6.8 and 6.1.1.4'

loop_
_geom_angle_atom_site_label_1
_geom_angle_atom_site_label_2
_geom_angle_atom_site_label_3
_geom_angle
N4 Pt1 N2 89.17(15)
N4 Pt1 N1 80.59(15)
N2 Pt1 N1 169.77(15)
N4 Pt1 Cl1 176.98(11)
N2 Pt1 Cl1 93.81(11)
N1 Pt1 Cl1 96.42(11)
C1 O1 N4 111.1(3)
C1 N1 Pt1 113.0(3)
C1 N1 H1 123.5
Pt1 N1 H1 123.5
C2 N2 Pt1 124.5(3)
C2 N2 H2 117.8
Pt1 N2 H2 117.8
N1 C1 O1 120.9(4)
N1 C1 C16 126.7(4)
O1 C1 C16 112.5(4)
C3 N4 O1 114.4(3)
C3 N4 Pt1 130.5(3)
O1 N4 Pt1 114.3(3)
C20 C21 C16 120.7(5)
C20 C21 H21 119.6
C16 C21 H21 119.6
N2 C2 N3 127.8(4)
N2 C2 C10 118.2(4)
N3 C2 C10 114.0(4)
C21 C20 C19 119.7(5)
C21 C20 H20 120.1
C19 C20 H20 120.1
C18 C19 C20 120.9(5)
C18 C19 H19 119.5
C20 C19 H19 119.5
C18 C17 C16 121.4(5)
C18 C17 Cl3 117.7(4)
C16 C17 Cl3 120.9(4)
C19 C18 C17 118.5(5)
C19 C18 H18 120.7
C17 C18 H18 120.7
C21 C16 C17 118.7(4)
C21 C16 C1 118.1(4)
C17 C16 C1 123.1(4)
C3 N3 C2 124.7(4)
C5 C4 C9 120.1(4)
C5 C4 C3 121.2(4)
C9 C4 C3 118.7(4)
C11 C10 C15 117.6(4)
C11 C10 C2 118.9(4)
C15 C10 C2 123.4(4)
C6 C5 C4 119.7(5)
C6 C5 H5 120.2
C4 C5 H5 120.2
C12 C11 C10 121.1(5)
C12 C11 H11 119.4
C10 C11 H11 119.4
N4 C3 N3 122.1(4)
N4 C3 C4 120.9(4)
N3 C3 C4 117.0(4)
C11 C12 C13 119.8(5)
C11 C12 H12 120.1
C13 C12 H12 120.1
C8 C9 C4 119.5(5)
C8 C9 H9 120.2
C4 C9 H9 120.2
C7 C6 C5 120.1(5)
C7 C6 H6 119.9
C5 C6 H6 119.9
C13 C14 C15 119.1(5)
C13 C14 H14 120.5
C15 C14 H14 120.5
C14 C13 C12 120.7(5)
C14 C13 H13 119.7
C12 C13 H13 119.7
C14 C15 C10 121.7(5)
C14 C15 Cl2 118.1(4)
C10 C15 Cl2 120.1(4)
C7 C8 C9 119.8(5)
C7 C8 H8 120.1
C9 C8 H8 120.1
C6 C7 C8 120.8(5)
C6 C7 H7 119.6
C8 C7 H7 119.6

loop_
_geom_bond_atom_site_label_1
_geom_bond_atom_site_label_2
_geom_bond_distance
Pt1 N4 1.923(4)
Pt1 N2 1.978(4)
Pt1 N1 2.007(4)
Pt1 Cl1 2.2963(10)
Cl3 C17 1.741(5)
O1 C1 1.353(6)
O1 N4 1.446(5)
N1 C1 1.278(6)
N1 H1 0.8600
N2 C2 1.309(6)
N2 H2 0.8600
C1 C16 1.468(6)
N4 C3 1.315(6)
C21 C20 1.384(7)
C21 C16 1.391(7)
C21 H21 0.9300
C2 N3 1.359(6)
C2 C10 1.491(7)
C20 C19 1.395(7)
C20 H20 0.9300
C19 C18 1.388(8)
C19 H19 0.9300
C17 C18 1.395(7)
C17 C16 1.400(6)
C18 H18 0.9300
Cl2 C15 1.747(5)
N3 C3 1.353(6)
C4 C5 1.391(7)
C4 C9 1.395(7)
C4 C3 1.481(6)
C10 C11 1.398(7)
C10 C15 1.401(6)
C5 C6 1.389(6)
C5 H5 0.9300
C11 C12 1.382(7)
C11 H11 0.9300
C12 C13 1.389(7)
C12 H12 0.9300
C9 C8 1.388(7)
C9 H9 0.9300
C6 C7 1.370(8)
C6 H6 0.9300
C14 C13 1.378(8)
C14 C15 1.390(7)
C14 H14 0.9300
C13 H13 0.9300
C8 C7 1.387(8)
C8 H8 0.9300
C7 H7 0.9300

loop_
_geom_torsion_atom_site_label_1
_geom_torsion_atom_site_label_2
_geom_torsion_atom_site_label_3
_geom_torsion_atom_site_label_4
_geom_torsion
N4 Pt1 N1 C1 -3.9(3)
N2 Pt1 N1 C1 -4.4(10)
Cl1 Pt1 N1 C1 176.5(3)
N4 Pt1 N2 C2 -7.1(4)
N1 Pt1 N2 C2 -6.7(11)
Cl1 Pt1 N2 C2 172.4(3)
Pt1 N1 C1 O1 5.4(5)
Pt1 N1 C1 C16 -176.8(4)
N4 O1 C1 N1 -3.8(5)
N4 O1 C1 C16 178.2(3)
C1 O1 N4 C3 171.3(4)
C1 O1 N4 Pt1 0.1(4)
N2 Pt1 N4 C3 12.5(4)
N1 Pt1 N4 C3 -167.4(4)
Cl1 Pt1 N4 C3 -159(2)
N2 Pt1 N4 O1 -178.1(3)
N1 Pt1 N4 O1 2.0(3)
Cl1 Pt1 N4 O1 10(2)
Pt1 N2 C2 N3 0.1(7)
Pt1 N2 C2 C10 -177.2(3)
C16 C21 C20 C19 -0.7(8)
C21 C20 C19 C18 -0.3(8)
C20 C19 C18 C17 0.9(7)
C16 C17 C18 C19 -0.4(7)
Cl3 C17 C18 C19 -179.7(4)
C20 C21 C16 C17 1.1(7)
C20 C21 C16 C1 -179.5(4)
C18 C17 C16 C21 -0.6(7)
Cl3 C17 C16 C21 178.7(4)
C18 C17 C16 C1 -180.0(4)
Cl3 C17 C16 C1 -0.7(7)
N1 C1 C16 C21 -54.2(7)
O1 C1 C16 C21 123.7(4)
N1 C1 C16 C17 125.1(5)
O1 C1 C16 C17 -57.0(6)
N2 C2 N3 C3 6.3(7)
C10 C2 N3 C3 -176.3(4)
N2 C2 C10 C11 106.1(5)
N3 C2 C10 C11 -71.6(5)
N2 C2 C10 C15 -74.4(6)
N3 C2 C10 C15 107.9(5)
C9 C4 C5 C6 0.0(7)
C3 C4 C5 C6 179.9(4)
C15 C10 C11 C12 2.5(6)
C2 C10 C11 C12 -178.0(4)
O1 N4 C3 N3 -179.8(4)
Pt1 N4 C3 N3 -10.4(7)
O1 N4 C3 C4 0.7(6)
Pt1 N4 C3 C4 170.0(3)
C2 N3 C3 N4 -1.2(7)
C2 N3 C3 C4 178.4(4)
C5 C4 C3 N4 57.8(6)
C9 C4 C3 N4 -122.4(5)
C5 C4 C3 N3 -121.8(5)
C9 C4 C3 N3 58.0(6)
C10 C11 C12 C13 -0.3(7)
C5 C4 C9 C8 -0.9(7)
C3 C4 C9 C8 179.3(4)
C4 C5 C6 C7 0.8(8)
C15 C14 C13 C12 1.0(7)
C11 C12 C13 C14 -1.5(7)
C13 C14 C15 C10 1.3(7)
C13 C14 C15 Cl2 -175.4(4)
C11 C10 C15 C14 -3.1(6)
C2 C10 C15 C14 177.4(4)
C11 C10 C15 Cl2 173.6(3)
C2 C10 C15 Cl2 -5.9(6)
C4 C9 C8 C7 0.9(8)
C5 C6 C7 C8 -0.8(8)
C9 C8 C7 C6 0.0(8)
